data_2223754
loop_
_publ_author_name
'Wen, Liyuan'
'Yin, Handong'
'Wang, Chuanhua'

_publ_section_title
;
 Bis(5-amino-2-chlorobenzoato-\k<i>O</i>)triphenylantimony(V)
;
_journal_coeditor_code GK2233
_journal_issue 11
_journal_name_full 'Acta Crystallographica Section E'
_journal_page_first m1443
_journal_paper_doi 10.1107/S1600536809043578
_journal_volume 65
_journal_year 2009
_chemical_formula_iupac '[Sb (C6 H5)3 (C7 H5 Cl N O2)2]'
_chemical_formula_moiety 'C32 H25 Cl2 N2 O4 Sb'
_chemical_formula_sum 'C32 H25 Cl2 N2 O4 Sb'
_chemical_formula_weight 694.19
_chemical_name_systematic
;
Bis(5-amino-2-chlorobenzoato-\k<i>O</i>)triphenylantimony(V)
;
_space_group_IT_number 15
_symmetry_cell_setting monoclinic
_symmetry_space_group_name_Hall '-C 2yc'
_symmetry_space_group_name_H-M 'C 1 2/c 1'
_atom_sites_solution_hydrogens geom
_atom_sites_solution_primary direct
_atom_sites_solution_secondary difmap
_audit_creation_method SHELXL-97
_cell_angle_alpha 90.00
_cell_angle_beta 106.161(2)
_cell_angle_gamma 90.00
_cell_formula_units_Z 8
_cell_length_a 30.683(3)
_cell_length_b 9.0128(12)
_cell_length_c 23.096(3)
_cell_measurement_reflns_used 3588
_cell_measurement_temperature 298(2)
_cell_measurement_theta_max 23.690
_cell_measurement_theta_min 2.362
_cell_volume 6134.6(13)
_computing_cell_refinement 'SAINT (Siemens, 1996)'
_computing_data_collection 'SMART (Siemens, 1996)'
_computing_data_reduction 'SAINT (Siemens, 1996)'
_computing_molecular_graphics 'SHELXTL (Sheldrick, 2008)'
_computing_publication_material 'SHELXTL (Sheldrick, 2008)'
_computing_structure_refinement 'SHELXL97 (Sheldrick, 2008)'
_computing_structure_solution 'SHELXS97 (Sheldrick, 2008)'
_diffrn_ambient_temperature 298(2)
_diffrn_measured_fraction_theta_full 0.999
_diffrn_measured_fraction_theta_max 0.999
_diffrn_measurement_device_type 'Siemens SMART CCD area-detector'
_diffrn_measurement_method '\f and \w'
_diffrn_radiation_monochromator graphite
_diffrn_radiation_source 'fine-focus sealed tube'
_diffrn_radiation_type MoK\a
_diffrn_radiation_wavelength 0.71073
_diffrn_reflns_av_R_equivalents 0.0455
_diffrn_reflns_av_sigmaI/netI 0.0576
_diffrn_reflns_limit_h_max 36
_diffrn_reflns_limit_h_min -25
_diffrn_reflns_limit_k_max 10
_diffrn_reflns_limit_k_min -10
_diffrn_reflns_limit_l_max 22
_diffrn_reflns_limit_l_min -27
_diffrn_reflns_number 15481
_diffrn_reflns_theta_full 25.01
_diffrn_reflns_theta_max 25.01
_diffrn_reflns_theta_min 1.38
_diffrn_standards_decay_% 0
_diffrn_standards_interval_count 0
_diffrn_standards_interval_time 0
_diffrn_standards_number 0
_exptl_absorpt_coefficient_mu 1.112
_exptl_absorpt_correction_T_max 0.8334
_exptl_absorpt_correction_T_min 0.6969
_exptl_absorpt_correction_type multi-scan
_exptl_absorpt_process_details '(SADABS; Sheldrick, 1996)'
_exptl_crystal_colour colourless
_exptl_crystal_density_diffrn 1.503
_exptl_crystal_density_method 'not measured'
_exptl_crystal_description block
_exptl_crystal_F_000 2784
_exptl_crystal_size_max 0.35
_exptl_crystal_size_mid 0.33
_exptl_crystal_size_min 0.17
_refine_diff_density_max 0.857
_refine_diff_density_min -0.492
_refine_ls_extinction_method none
_refine_ls_goodness_of_fit_ref 1.044
_refine_ls_hydrogen_treatment mixed
_refine_ls_matrix_type full
_refine_ls_number_parameters 386
_refine_ls_number_reflns 5409
_refine_ls_number_restraints 4
_refine_ls_restrained_S_all 1.044
_refine_ls_R_factor_all 0.0773
_refine_ls_R_factor_gt 0.0383
_refine_ls_shift/su_max 0.000
_refine_ls_shift/su_mean 0.000
_refine_ls_structure_factor_coef Fsqd
_refine_ls_weighting_details 'calc w=1/[\s^2^(Fo^2^)+(0.0252P)^2^+12.9995P] where P=(Fo^2^+2Fc^2^)/3'
_refine_ls_weighting_scheme calc
_refine_ls_wR_factor_gt 0.0690
_refine_ls_wR_factor_ref 0.0872
_reflns_number_gt 3450
_reflns_number_total 5409
_reflns_threshold_expression I>2\s(I)
_cod_data_source_file gk2233.cif
_cod_data_source_block I
_cod_depositor_comments
;
The following automatic conversions were performed:
'_symmetry_cell_setting' value 'Monoclinic' changed to 'monoclinic'
according to '/home/saulius/struct/CIF-dictionaries/cif_core.dic'
dictionary named 'cif_core.dic' version 2.4.1 from
2010-06-29.

'_geom_bond_publ_flag' value 'Y' changed to 'y' according to
'/home/saulius/struct/CIF-dictionaries/cif_core.dic' dictionary named
'cif_core.dic' version 2.4.1 from 2010-06-29 (5
times).

'_geom_angle_publ_flag' value 'Y' changed to 'y' according to
'/home/saulius/struct/CIF-dictionaries/cif_core.dic' dictionary named
'cif_core.dic' version 2.4.1 from 2010-06-29 (10 times).

Automatic conversion script
Id: cif_fix_enum 1527 2010-12-29 10:47:43Z saulius 

The following automatic conversions were performed:

'_symmetry_cell_setting' value 'Monoclinic' changed to 'monoclinic'
according to /home/saulius/struct/CIF-dictionaries/cif_core.dic
dictionary named 'cif_core.dic' version 2.4.1 from
2010-06-29.

'_geom_bond_publ_flag' value 'Y' changed to 'y'
according to /home/saulius/struct/CIF-dictionaries/cif_core.dic
dictionary named 'cif_core.dic' version 2.4.1 from 2010-06-29 (5
times).

'_geom_angle_publ_flag' value 'Y' changed to 'y' according
to /home/saulius/struct/CIF-dictionaries/cif_core.dic dictionary
named 'cif_core.dic' version 2.4.1 from 2010-06-29 (10 times).

Automatic conversion script
Id: cif_fix_values 1715 2011-07-08 13:25:40Z adriana 
;
_cod_original_cell_volume 6134.6(12)
_cod_original_sg_symbol_H-M 'C 2/c'
_cod_database_code 2223754
_cod_database_fobs_code 2223754

loop_
_symmetry_equiv_pos_as_xyz
'x, y, z'
'-x, y, -z+1/2'
'x+1/2, y+1/2, z'
'-x+1/2, y+1/2, -z+1/2'
'-x, -y, -z'
'x, -y, z-1/2'
'-x+1/2, -y+1/2, -z'
'x+1/2, -y+1/2, z-1/2'

loop_
_atom_site_type_symbol
_atom_site_label
_atom_site_fract_x
_atom_site_fract_y
_atom_site_fract_z
_atom_site_U_iso_or_equiv
_atom_site_adp_type
_atom_site_calc_flag
_atom_site_refinement_flags
_atom_site_occupancy
_atom_site_disorder_assembly
_atom_site_disorder_group
Sb Sb1 0.133450(10) 0.75719(4) 0.387976(14) 0.03529(11) Uani d . 1 . .
Cl Cl1 0.19341(5) 0.92982(17) 0.61118(7) 0.0683(4) Uani d . 1 . .
Cl Cl2 0.17565(5) 0.4095(2) 0.25676(8) 0.0998(7) Uani d . 1 . .
N N1 0.02031(18) 1.2629(6) 0.5343(2) 0.0590(12) Uani d D 1 . .
N N2 -0.00974(17) 0.4432(6) 0.0918(2) 0.0567(13) Uani d D 1 . .
O O1 0.14690(11) 0.8704(3) 0.47239(14) 0.0427(8) Uani d . 1 . .
O O2 0.08342(11) 0.7652(4) 0.48081(14) 0.0478(8) Uani d . 1 . .
O O3 0.12400(10) 0.6602(3) 0.30150(13) 0.0411(8) Uani d . 1 . .
O O4 0.06817(10) 0.5306(4) 0.32076(15) 0.0445(9) Uani d . 1 . .
C C1 0.11308(17) 0.8607(5) 0.4962(2) 0.0390(12) Uani d . 1 . .
C C2 0.10837(16) 0.9804(5) 0.5384(2) 0.0382(12) Uani d . 1 . .
C C3 0.14220(16) 1.0253(5) 0.5887(2) 0.0432(13) Uani d . 1 . .
C C4 0.13472(19) 1.1428(6) 0.6237(2) 0.0531(14) Uani d . 1 . .
H H4 0.1570 1.1696 0.6585 0.064 Uiso calc R 1 . .
C C5 0.09432(19) 1.2197(6) 0.6068(2) 0.0571(15) Uani d . 1 . .
H H5 0.0898 1.2997 0.6299 0.069 Uiso calc R 1 . .
C C6 0.06032(18) 1.1792(6) 0.5558(2) 0.0469(13) Uani d . 1 . .
C C7 0.06747(17) 1.0588(5) 0.5228(2) 0.0426(12) Uani d . 1 . .
H H7 0.0445 1.0290 0.4893 0.051 Uiso calc R 1 . .
C C8 0.09252(16) 0.5591(5) 0.2885(2) 0.0360(11) Uani d . 1 . .
C C9 0.08637(16) 0.4847(5) 0.2287(2) 0.0367(11) Uani d . 1 . .
C C10 0.12097(16) 0.4236(6) 0.2091(2) 0.0524(14) Uani d . 1 . .
C C11 0.11202(19) 0.3647(6) 0.1518(3) 0.0648(17) Uani d . 1 . .
H H11 0.1353 0.3213 0.1392 0.078 Uiso calc R 1 . .
C C12 0.06878(19) 0.3698(6) 0.1131(2) 0.0560(15) Uani d . 1 . .
H H12 0.0635 0.3331 0.0741 0.067 Uiso calc R 1 . .
C C13 0.03327(16) 0.4285(5) 0.1315(2) 0.0388(12) Uani d . 1 . .
C C14 0.04275(16) 0.4845(5) 0.1899(2) 0.0391(12) Uani d . 1 . .
H H14 0.0191 0.5231 0.2032 0.047 Uiso calc R 1 . .
C C15 0.07540(17) 0.8918(5) 0.3575(2) 0.0408(12) Uani d . 1 . .
C C16 0.0831(2) 1.0412(6) 0.3515(3) 0.0618(16) Uani d . 1 . .
H H16 0.1126 1.0768 0.3595 0.074 Uiso calc R 1 . .
C C17 0.0468(3) 1.1380(7) 0.3337(3) 0.084(2) Uani d . 1 . .
H H17 0.0518 1.2384 0.3286 0.100 Uiso calc R 1 . .
C C18 0.0039(3) 1.0854(8) 0.3236(3) 0.080(2) Uani d . 1 . .
H H18 -0.0203 1.1514 0.3129 0.095 Uiso calc R 1 . .
C C19 -0.00454(19) 0.9387(7) 0.3289(3) 0.0665(17) Uani d . 1 . .
H H19 -0.0342 0.9047 0.3212 0.080 Uiso calc R 1 . .
C C20 0.03162(18) 0.8400(6) 0.3460(2) 0.0526(14) Uani d . 1 . .
H H20 0.0262 0.7394 0.3497 0.063 Uiso calc R 1 . .
C C21 0.18995(16) 0.8670(5) 0.3742(2) 0.0413(12) Uani d . 1 . .
C C22 0.22768(18) 0.8915(6) 0.4213(3) 0.0553(15) Uani d . 1 . .
H H22 0.2283 0.8595 0.4598 0.066 Uiso calc R 1 . .
C C23 0.26495(19) 0.9639(7) 0.4118(3) 0.0706(18) Uani d . 1 . .
H H23 0.2908 0.9784 0.4437 0.085 Uiso calc R 1 . .
C C24 0.2638(2) 1.0132(8) 0.3563(4) 0.085(2) Uani d . 1 . .
H H24 0.2887 1.0628 0.3503 0.102 Uiso calc R 1 . .
C C25 0.2264(2) 0.9912(8) 0.3089(3) 0.098(3) Uani d . 1 . .
H H25 0.2259 1.0255 0.2708 0.117 Uiso calc R 1 . .
C C26 0.18914(19) 0.9175(7) 0.3177(3) 0.0725(19) Uani d . 1 . .
H H26 0.1636 0.9022 0.2854 0.087 Uiso calc R 1 . .
C C27 0.15298(16) 0.5477(5) 0.4274(2) 0.0375(12) Uani d . 1 . .
C C28 0.18933(18) 0.4839(6) 0.4126(2) 0.0545(15) Uani d . 1 . .
H H28 0.2048 0.5363 0.3898 0.065 Uiso calc R 1 . .
C C29 0.2027(2) 0.3410(7) 0.4322(3) 0.0680(17) Uani d . 1 . .
H H29 0.2274 0.2980 0.4228 0.082 Uiso calc R 1 . .
C C30 0.1797(2) 0.2636(6) 0.4651(3) 0.0632(16) Uani d . 1 . .
H H30 0.1886 0.1676 0.4779 0.076 Uiso calc R 1 . .
C C31 0.14364(19) 0.3273(6) 0.4793(3) 0.0584(16) Uani d . 1 . .
H H31 0.1280 0.2738 0.5015 0.070 Uiso calc R 1 . .
C C32 0.12994(16) 0.4711(5) 0.4609(2) 0.0447(13) Uani d . 1 . .
H H32 0.1056 0.5144 0.4713 0.054 Uiso calc R 1 . .
H H1A -0.0042(13) 1.213(6) 0.521(3) 0.09(3) Uiso d D 1 . .
H H2A -0.0141(17) 0.386(5) 0.0615(16) 0.061(19) Uiso d D 1 . .
H H1B 0.0182(19) 1.324(5) 0.5623(19) 0.08(2) Uiso d D 1 . .
H H2B -0.0315(12) 0.450(6) 0.108(2) 0.057(19) Uiso d D 1 . .

loop_
_atom_site_aniso_label
_atom_site_aniso_U_11
_atom_site_aniso_U_22
_atom_site_aniso_U_33
_atom_site_aniso_U_12
_atom_site_aniso_U_13
_atom_site_aniso_U_23
Sb1 0.03935(18) 0.03370(18) 0.03511(18) -0.00248(17) 0.01417(13) -0.00089(18)
Cl1 0.0535(9) 0.0761(11) 0.0696(11) 0.0103(8) 0.0079(7) -0.0040(8)
Cl2 0.0513(10) 0.1624(19) 0.0777(13) 0.0366(11) 0.0047(8) -0.0392(12)
N1 0.059(3) 0.057(3) 0.064(3) 0.010(3) 0.023(3) 0.000(3)
N2 0.049(3) 0.077(4) 0.043(3) -0.002(3) 0.010(3) -0.014(3)
O1 0.047(2) 0.047(2) 0.038(2) 0.0001(16) 0.0193(17) -0.0075(16)
O2 0.058(2) 0.039(2) 0.050(2) -0.0073(18) 0.0201(17) -0.0049(18)
O3 0.049(2) 0.0379(19) 0.038(2) -0.0100(16) 0.0161(16) -0.0050(16)
O4 0.042(2) 0.055(2) 0.040(2) -0.0035(17) 0.0166(17) -0.0031(17)
C1 0.050(3) 0.031(3) 0.038(3) 0.003(2) 0.014(3) 0.001(2)
C2 0.049(3) 0.035(3) 0.036(3) -0.005(2) 0.021(2) 0.001(2)
C3 0.047(3) 0.045(3) 0.039(3) 0.002(2) 0.014(3) 0.003(2)
C4 0.063(4) 0.055(4) 0.041(3) -0.003(3) 0.014(3) -0.007(3)
C5 0.066(4) 0.061(4) 0.050(4) 0.000(3) 0.025(3) -0.013(3)
C6 0.050(3) 0.042(3) 0.054(4) 0.000(3) 0.023(3) 0.004(3)
C7 0.054(3) 0.040(3) 0.034(3) -0.005(2) 0.012(2) -0.001(2)
C8 0.038(3) 0.033(3) 0.038(3) 0.004(2) 0.012(2) 0.003(2)
C9 0.039(3) 0.036(3) 0.039(3) 0.000(2) 0.018(2) 0.001(2)
C10 0.041(3) 0.066(4) 0.052(4) 0.009(3) 0.014(3) -0.012(3)
C11 0.060(4) 0.077(4) 0.064(4) 0.015(3) 0.027(3) -0.027(3)
C12 0.064(4) 0.059(4) 0.045(4) -0.003(3) 0.016(3) -0.021(3)
C13 0.046(3) 0.037(3) 0.037(3) -0.005(2) 0.017(3) -0.006(2)
C14 0.041(3) 0.036(3) 0.045(3) -0.002(2) 0.019(2) -0.001(2)
C15 0.050(3) 0.040(3) 0.034(3) 0.002(2) 0.014(2) 0.000(2)
C16 0.072(4) 0.038(3) 0.073(5) 0.002(3) 0.018(3) 0.006(3)
C17 0.118(6) 0.037(4) 0.092(6) 0.025(4) 0.024(5) 0.005(3)
C18 0.092(5) 0.072(5) 0.074(5) 0.044(4) 0.023(4) 0.006(4)
C19 0.056(4) 0.070(4) 0.077(5) 0.019(3) 0.023(3) 0.008(4)
C20 0.052(4) 0.046(3) 0.061(4) 0.011(3) 0.018(3) 0.005(3)
C21 0.045(3) 0.037(3) 0.047(3) -0.006(2) 0.021(3) -0.006(2)
C22 0.052(4) 0.061(4) 0.053(4) -0.010(3) 0.013(3) -0.004(3)
C23 0.045(4) 0.085(5) 0.078(5) -0.019(3) 0.010(3) -0.020(4)
C24 0.073(5) 0.090(5) 0.105(6) -0.037(4) 0.044(5) -0.015(5)
C25 0.099(6) 0.126(7) 0.080(6) -0.046(5) 0.043(5) 0.012(5)
C26 0.063(4) 0.101(5) 0.057(4) -0.040(4) 0.022(3) 0.006(4)
C27 0.042(3) 0.033(3) 0.034(3) 0.002(2) 0.004(2) 0.001(2)
C28 0.060(4) 0.050(3) 0.060(4) 0.012(3) 0.027(3) 0.005(3)
C29 0.066(4) 0.064(4) 0.073(5) 0.027(3) 0.018(3) 0.003(4)
C30 0.076(4) 0.037(3) 0.068(4) 0.007(3) 0.005(3) 0.008(3)
C31 0.057(4) 0.044(3) 0.070(4) -0.009(3) 0.010(3) 0.011(3)
C32 0.044(3) 0.041(3) 0.049(3) -0.003(2) 0.011(3) 0.006(3)

loop_
_atom_type_symbol
_atom_type_description
_atom_type_scat_dispersion_real
_atom_type_scat_dispersion_imag
_atom_type_scat_source
C C 0.0033 0.0016 'International Tables Vol C Tables 4.2.6.8 and 6.1.1.4'
H H 0.0000 0.0000 'International Tables Vol C Tables 4.2.6.8 and 6.1.1.4'
O O 0.0106 0.0060 'International Tables Vol C Tables 4.2.6.8 and 6.1.1.4'
Sb Sb -0.5866 1.5461 'International Tables Vol C Tables 4.2.6.8 and 6.1.1.4'
N N 0.0061 0.0033 'International Tables Vol C Tables 4.2.6.8 and 6.1.1.4'
Cl Cl 0.1484 0.1585 'International Tables Vol C Tables 4.2.6.8 and 6.1.1.4'

loop_
_geom_angle_atom_site_label_1
_geom_angle_atom_site_label_2
_geom_angle_atom_site_label_3
_geom_angle_site_symmetry_1
_geom_angle_site_symmetry_3
_geom_angle
_geom_angle_publ_flag
C21 Sb1 C15 . . 109.59(19) y
C21 Sb1 C27 . . 109.92(19) y
C15 Sb1 C27 . . 140.49(19) y
C21 Sb1 O3 . . 87.33(16) y
C15 Sb1 O3 . . 92.36(15) y
C27 Sb1 O3 . . 89.15(15) y
C21 Sb1 O1 . . 87.45(16) y
C15 Sb1 O1 . . 87.74(15) y
C27 Sb1 O1 . . 94.27(15) y
O3 Sb1 O1 . . 174.49(12) y
C6 N1 H1A . . 116(4) ?
C6 N1 H1B . . 108(4) ?
H1A N1 H1B . . 112(6) ?
C13 N2 H2A . . 113(4) ?
C13 N2 H2B . . 116(4) ?
H2A N2 H2B . . 116(5) ?
C1 O1 Sb1 . . 112.2(3) ?
C8 O3 Sb1 . . 113.8(3) ?
O2 C1 O1 . . 122.4(4) ?
O2 C1 C2 . . 119.8(5) ?
O1 C1 C2 . . 117.5(4) ?
C3 C2 C7 . . 118.5(4) ?
C3 C2 C1 . . 125.1(4) ?
C7 C2 C1 . . 116.2(4) ?
C2 C3 C4 . . 120.3(5) ?
C2 C3 Cl1 . . 120.6(4) ?
C4 C3 Cl1 . . 119.0(4) ?
C5 C4 C3 . . 119.9(5) ?
C5 C4 H4 . . 120.0 ?
C3 C4 H4 . . 120.0 ?
C4 C5 C6 . . 120.9(5) ?
C4 C5 H5 . . 119.6 ?
C6 C5 H5 . . 119.6 ?
C7 C6 C5 . . 118.6(5) ?
C7 C6 N1 . . 118.9(5) ?
C5 C6 N1 . . 122.3(5) ?
C6 C7 C2 . . 121.7(5) ?
C6 C7 H7 . . 119.1 ?
C2 C7 H7 . . 119.1 ?
O4 C8 O3 . . 123.2(5) ?
O4 C8 C9 . . 121.8(4) ?
O3 C8 C9 . . 114.9(4) ?
C10 C9 C14 . . 118.6(5) ?
C10 C9 C8 . . 124.7(4) ?
C14 C9 C8 . . 116.6(4) ?
C9 C10 C11 . . 120.1(5) ?
C9 C10 Cl2 . . 121.1(4) ?
C11 C10 Cl2 . . 118.6(4) ?
C12 C11 C10 . . 120.5(5) ?
C12 C11 H11 . . 119.8 ?
C10 C11 H11 . . 119.8 ?
C11 C12 C13 . . 120.9(5) ?
C11 C12 H12 . . 119.6 ?
C13 C12 H12 . . 119.6 ?
C12 C13 N2 . . 121.3(5) ?
C12 C13 C14 . . 117.8(5) ?
N2 C13 C14 . . 120.6(5) ?
C9 C14 C13 . . 122.0(5) ?
C9 C14 H14 . . 119.0 ?
C13 C14 H14 . . 119.0 ?
C20 C15 C16 . . 119.7(5) ?
C20 C15 Sb1 . . 123.9(4) ?
C16 C15 Sb1 . . 116.3(4) ?
C15 C16 C17 . . 120.0(6) ?
C15 C16 H16 . . 120.0 ?
C17 C16 H16 . . 120.0 ?
C18 C17 C16 . . 119.5(6) ?
C18 C17 H17 . . 120.3 ?
C16 C17 H17 . . 120.3 ?
C17 C18 C19 . . 121.6(6) ?
C17 C18 H18 . . 119.2 ?
C19 C18 H18 . . 119.2 ?
C18 C19 C20 . . 119.4(6) ?
C18 C19 H19 . . 120.3 ?
C20 C19 H19 . . 120.3 ?
C15 C20 C19 . . 119.8(5) ?
C15 C20 H20 . . 120.1 ?
C19 C20 H20 . . 120.1 ?
C22 C21 C26 . . 119.3(5) ?
C22 C21 Sb1 . . 120.5(4) ?
C26 C21 Sb1 . . 120.2(4) ?
C21 C22 C23 . . 120.1(5) ?
C21 C22 H22 . . 119.9 ?
C23 C22 H22 . . 119.9 ?
C24 C23 C22 . . 120.1(6) ?
C24 C23 H23 . . 120.0 ?
C22 C23 H23 . . 120.0 ?
C23 C24 C25 . . 120.6(6) ?
C23 C24 H24 . . 119.7 ?
C25 C24 H24 . . 119.7 ?
C24 C25 C26 . . 119.8(7) ?
C24 C25 H25 . . 120.1 ?
C26 C25 H25 . . 120.1 ?
C21 C26 C25 . . 120.0(6) ?
C21 C26 H26 . . 120.0 ?
C25 C26 H26 . . 120.0 ?
C32 C27 C28 . . 120.6(5) ?
C32 C27 Sb1 . . 124.4(4) ?
C28 C27 Sb1 . . 114.8(4) ?
C27 C28 C29 . . 119.5(5) ?
C27 C28 H28 . . 120.2 ?
C29 C28 H28 . . 120.2 ?
C30 C29 C28 . . 120.3(6) ?
C30 C29 H29 . . 119.9 ?
C28 C29 H29 . . 119.9 ?
C29 C30 C31 . . 119.8(5) ?
C29 C30 H30 . . 120.1 ?
C31 C30 H30 . . 120.1 ?
C30 C31 C32 . . 121.0(6) ?
C30 C31 H31 . . 119.5 ?
C32 C31 H31 . . 119.5 ?
C27 C32 C31 . . 118.7(5) ?
C27 C32 H32 . . 120.6 ?
C31 C32 H32 . . 120.6 ?

loop_
_geom_bond_atom_site_label_1
_geom_bond_atom_site_label_2
_geom_bond_site_symmetry_2
_geom_bond_distance
_geom_bond_publ_flag
Sb1 C21 . 2.098(5) y
Sb1 C15 . 2.108(5) y
Sb1 C27 . 2.109(5) y
Sb1 O3 . 2.125(3) y
Sb1 O1 . 2.137(3) y
Cl1 C3 . 1.739(5) ?
Cl2 C10 . 1.736(5) ?
N1 C6 . 1.408(7) ?
N1 H1A . 0.86(2) ?
N1 H1B . 0.865(19) ?
N2 C13 . 1.388(6) ?
N2 H2A . 0.847(19) ?
N2 H2B . 0.847(19) ?
O1 C1 . 1.305(5) ?
O2 C1 . 1.231(5) ?
O3 C8 . 1.301(5) ?
O4 C8 . 1.220(5) ?
C1 C2 . 1.488(6) ?
C2 C3 . 1.385(6) ?
C2 C7 . 1.397(6) ?
C3 C4 . 1.390(7) ?
C4 C5 . 1.378(7) ?
C4 H4 . 0.9300 ?
C5 C6 . 1.387(7) ?
C5 H5 . 0.9300 ?
C6 C7 . 1.378(6) ?
C7 H7 . 0.9300 ?
C8 C9 . 1.499(6) ?
C9 C10 . 1.379(6) ?
C9 C14 . 1.388(6) ?
C10 C11 . 1.381(7) ?
C11 C12 . 1.378(7) ?
C11 H11 . 0.9300 ?
C12 C13 . 1.380(6) ?
C12 H12 . 0.9300 ?
C13 C14 . 1.392(6) ?
C14 H14 . 0.9300 ?
C15 C20 . 1.376(6) ?
C15 C16 . 1.381(6) ?
C16 C17 . 1.383(7) ?
C16 H16 . 0.9300 ?
C17 C18 . 1.357(8) ?
C17 H17 . 0.9300 ?
C18 C19 . 1.360(8) ?
C18 H18 . 0.9300 ?
C19 C20 . 1.391(7) ?
C19 H19 . 0.9300 ?
C20 H20 . 0.9300 ?
C21 C22 . 1.369(6) ?
C21 C26 . 1.375(7) ?
C22 C23 . 1.386(7) ?
C22 H22 . 0.9300 ?
C23 C24 . 1.348(8) ?
C23 H23 . 0.9300 ?
C24 C25 . 1.361(9) ?
C24 H24 . 0.9300 ?
C25 C26 . 1.385(7) ?
C25 H25 . 0.9300 ?
C26 H26 . 0.9300 ?
C27 C32 . 1.372(6) ?
C27 C28 . 1.379(6) ?
C28 C29 . 1.388(7) ?
C28 H28 . 0.9300 ?
C29 C30 . 1.364(8) ?
C29 H29 . 0.9300 ?
C30 C31 . 1.366(7) ?
C30 H30 . 0.9300 ?
C31 C32 . 1.391(7) ?
C31 H31 . 0.9300 ?
C32 H32 . 0.9300 ?

loop_
_geom_hbond_atom_site_label_D
_geom_hbond_atom_site_label_H
_geom_hbond_atom_site_label_A
_geom_hbond_site_symmetry_A
_geom_hbond_distance_DH
_geom_hbond_distance_HA
_geom_hbond_distance_DA
_geom_hbond_angle_DHA
C32 H32 O2 . 0.93 2.39 3.105(6) 133.7
C20 H20 O4 . 0.93 2.47 3.120(6) 126.7
N1 H1B N2 6_576 0.865(19) 2.43(3) 3.211(8) 150(5)
N1 H1A O2 5_576 0.86(2) 2.43(5) 3.114(6) 137(5)
N2 H2A N1 2_545 0.847(19) 2.44(2) 3.272(7) 169(5)
N2 H2B O4 2 0.847(19) 2.36(3) 3.151(6) 156(5)
C14 H14 O4 2 0.93 2.58 3.369(6) 142.8
C12 H12 O2 6_565 0.93 2.56 3.433(6) 157.0
C23 H23 Cg1 7_566 0.93 2.72 3.567(7) 151

loop_
_cod_related_entry_id
_cod_related_entry_database
_cod_related_entry_code
1 ChemSpider 30655913
